data_4036632
loop_
_publ_author_name
'Smith, Robert J.'
'Mills, Daniel A.'
'Nhu, Duong'
'Tan, Eng Wui'
'Lucas, Nigel T.'
'Hawkins, Bill C.'

_publ_section_title
;
 The Synthesis of Multifunctionalized 1,3-Oxazin-4-ones from
 Donor-Acceptor Cyclopropanes.
;
_journal_issue 5
_journal_name_full 'The Journal of organic chemistry'
_journal_page_first 2099
_journal_page_last 2105
_journal_paper_doi 10.1021/acs.joc.6b00112
_journal_volume 81
_journal_year 2016
_chemical_formula_moiety 'C25 H26 Cl N O4'
_chemical_formula_sum 'C25 H26 Cl N O4'
_chemical_formula_weight 439.92
_chemical_name_systematic
; 
5-(2-Chlorobut-3-enyl)-2,2-diphenyl-3-(methylcarbonyloxyethyl)-6-methyl-
1,3-oxazinen-4-one 
;
_space_group_IT_number 14
_space_group_name_Hall '-P 2yn'
_space_group_name_H-M_alt 'P 1 21/n 1'
_symmetry_cell_setting monoclinic
_symmetry_space_group_name_H-M 'P 1 21/n 1'
_atom_sites_solution_hydrogens geom
_atom_sites_solution_primary direct
_atom_sites_solution_secondary difmap
_audit_block_code ntl1513_BCH_rjs2-12
_audit_creation_method SHELXL-97
_cell_angle_alpha 90.00
_cell_angle_beta 116.227(2)
_cell_angle_gamma 90.00
_cell_formula_units_Z 4
_cell_length_a 11.5568(2)
_cell_length_b 16.7624(2)
_cell_length_c 12.9551(2)
_cell_measurement_reflns_used 11277
_cell_measurement_temperature 100(1)
_cell_measurement_theta_max 74.718
_cell_measurement_theta_min 4.267
_cell_volume 2251.29(7)
_computing_cell_refinement 'CrysAlisPro (Agilent, V 1.171.37.33)'
_computing_data_collection 'CrysAlisPro (Agilent, V 1.171.37.33)'
_computing_data_reduction 'CrysAlisPro (Agilent, V 1.171.37.33)'
_computing_molecular_graphics 'ORTEP-3 (Farrugia, 2008)'
_computing_publication_material 'enCIFer (CCDC, 2014)'
_computing_structure_refinement 'SHELXL-97 (Sheldrick, 1997)'
_computing_structure_solution 'SHELXS-97 (Sheldrick, 1997)'
_diffrn_ambient_temperature 100(1)
_diffrn_crystal_treatment
; 
Crystal was attached with Paratone N oil to a 0.3 mm CryoLoop supported 
in a copper mounting pin, then quenched in a cold nitrogen gas from a gas
stream from an Oxford Cryosystems Cryostream.
;
_diffrn_detector_area_resol_mean 5.1725
_diffrn_measured_fraction_theta_full 0.983
_diffrn_measured_fraction_theta_max 0.956
_diffrn_measurement_device_type 'SuperNova, Dual, Cu at zero, Atlas'
_diffrn_measurement_method '\w scans'
_diffrn_radiation_monochromator mirror
_diffrn_radiation_source 'SuperNova (Cu) X-ray Source'
_diffrn_radiation_type 'Cu K\a'
_diffrn_radiation_wavelength 1.54184
_diffrn_reflns_av_R_equivalents 0.0232
_diffrn_reflns_av_sigmaI/netI 0.0181
_diffrn_reflns_limit_h_max 13
_diffrn_reflns_limit_h_min -13
_diffrn_reflns_limit_k_max 20
_diffrn_reflns_limit_k_min -20
_diffrn_reflns_limit_l_max 15
_diffrn_reflns_limit_l_min -14
_diffrn_reflns_number 17233
_diffrn_reflns_theta_full 67.00
_diffrn_reflns_theta_max 74.85
_diffrn_reflns_theta_min 4.28
_diffrn_standards_interval_count 0
_diffrn_standards_interval_time 0
_diffrn_standards_number 0
_exptl_absorpt_coefficient_mu 1.758
_exptl_absorpt_correction_T_max 0.7784
_exptl_absorpt_correction_T_min 0.6777
_exptl_absorpt_correction_type gaussian
_exptl_absorpt_process_details
;
CrysAlisPro, Agilent Technologies, V 1.171.37.33.
Numerical absorption correction based on gaussian integration over a 
multifaceted crystal model. Empirical absorption correction using 
spherical harmonics, implemented in SCALE3 ABSPACK scaling algorithm.
;
_exptl_crystal_colour colourless
_exptl_crystal_density_diffrn 1.298
_exptl_crystal_density_method 'not measured'
_exptl_crystal_description block
_exptl_crystal_F_000 928
_exptl_crystal_preparation
;
Crystals were grown by evaporation of a DCM/petroleum solution at 4 degrees.
;
_exptl_crystal_size_max 0.24
_exptl_crystal_size_mid 0.19
_exptl_crystal_size_min 0.15
_refine_diff_density_max 0.727
_refine_diff_density_min -0.916
_refine_diff_density_rms 0.046
_refine_ls_extinction_method none
_refine_ls_goodness_of_fit_ref 1.043
_refine_ls_hydrogen_treatment constr
_refine_ls_matrix_type full
_refine_ls_number_parameters 306
_refine_ls_number_reflns 4425
_refine_ls_number_restraints 6
_refine_ls_restrained_S_all 1.044
_refine_ls_R_factor_all 0.0489
_refine_ls_R_factor_gt 0.0466
_refine_ls_shift/su_max 0.000
_refine_ls_shift/su_mean 0.000
_refine_ls_structure_factor_coef Fsqd
_refine_ls_weighting_details 'calc w=1/[\s^2^(Fo^2^)+(0.0339P)^2^+2.1025P] where P=(Fo^2^+2Fc^2^)/3'
_refine_ls_weighting_scheme calc
_refine_ls_wR_factor_gt 0.1031
_refine_ls_wR_factor_ref 0.1046
_reflns_number_gt 4195
_reflns_number_total 4425
_reflns_threshold_expression >2sigma(I)
_cod_data_source_file jo6b00112_si_001.cif
_cod_data_source_block 11
_cod_original_cell_volume 2251.29(6)
_cod_original_sg_symbol_H-M P21/n
_cod_database_code 4036632

loop_
_symmetry_equiv_pos_as_xyz
'x, y, z'
'-x+1/2, y+1/2, -z+1/2'
'-x, -y, -z'
'x-1/2, -y-1/2, z-1/2'

loop_
_atom_site_label
_atom_site_type_symbol
_atom_site_fract_x
_atom_site_fract_y
_atom_site_fract_z
_atom_site_U_iso_or_equiv
_atom_site_adp_type
_atom_site_occupancy
_atom_site_symmetry_multiplicity
_atom_site_calc_flag
_atom_site_refinement_flags
_atom_site_disorder_assembly
_atom_site_disorder_group
Cl1 Cl 0.11866(7) 0.05003(4) 0.40218(5) 0.03509(15) Uani 0.70 1 d PD A 1
Cl1' Cl 0.01880(17) 0.05159(9) 0.37069(12) 0.03509(15) Uani 0.30 1 d PD B 2
O1 O -0.02912(10) 0.15807(7) -0.10885(9) 0.0201(2) Uani 1 1 d . . .
O4 O 0.28509(11) 0.06767(7) 0.15247(10) 0.0279(3) Uani 1 1 d . . .
O2 O 0.26774(12) 0.01132(7) -0.10935(11) 0.0262(3) Uani 1 1 d . . .
O3 O 0.42497(11) 0.08633(7) -0.11803(11) 0.0265(3) Uani 1 1 d . . .
N3 N 0.19609(12) 0.14114(8) -0.01177(11) 0.0202(3) Uani 1 1 d . . .
C2 C 0.09261(14) 0.19704(9) -0.07987(13) 0.0194(3) Uani 1 1 d . . .
C4 C 0.19009(16) 0.10115(9) 0.07816(14) 0.0213(3) Uani 1 1 d . . .
C5 C 0.06102(15) 0.09745(9) 0.07539(14) 0.0204(3) Uani 1 1 d . . .
C6 C -0.04170(15) 0.12307(9) -0.01847(14) 0.0205(3) Uani 1 1 d . . .
C7 C 0.09723(15) 0.27269(9) -0.01241(13) 0.0198(3) Uani 1 1 d . . .
C8 C 0.20997(16) 0.29749(10) 0.08020(14) 0.0230(3) Uani 1 1 d . . .
H8 H 0.2859 0.2660 0.1049 0.028 Uiso 1 1 calc R . .
C9 C 0.21209(17) 0.36844(10) 0.13694(15) 0.0265(4) Uani 1 1 d . . .
H9 H 0.2900 0.3856 0.1992 0.032 Uiso 1 1 calc R . .
C10 C 0.10181(18) 0.41394(10) 0.10343(15) 0.0273(4) Uani 1 1 d . . .
H10 H 0.1032 0.4616 0.1436 0.033 Uiso 1 1 calc R . .
C11 C -0.01134(17) 0.38950(10) 0.01054(16) 0.0277(4) Uani 1 1 d . . .
H11 H -0.0875 0.4206 -0.0129 0.033 Uiso 1 1 calc R . .
C12 C -0.01313(16) 0.31984(10) -0.04781(14) 0.0237(3) Uani 1 1 d . . .
H12 H -0.0901 0.3041 -0.1124 0.028 Uiso 1 1 calc R . .
C13 C 0.09494(15) 0.21421(10) -0.19467(14) 0.0226(3) Uani 1 1 d . . .
C14 C 0.13633(16) 0.28694(11) -0.21763(16) 0.0276(4) Uani 1 1 d . . .
H14 H 0.1605 0.3287 -0.1625 0.033 Uiso 1 1 calc R . .
C15 C 0.14243(18) 0.29867(13) -0.32164(17) 0.0348(4) Uani 1 1 d . . .
H15 H 0.1715 0.3483 -0.3368 0.042 Uiso 1 1 calc R . .
C16 C 0.10642(19) 0.23856(14) -0.40268(17) 0.0382(5) Uani 1 1 d . . .
H16 H 0.1106 0.2468 -0.4735 0.046 Uiso 1 1 calc R . .
C17 C 0.06418(19) 0.16614(13) -0.38056(16) 0.0356(4) Uani 1 1 d . . .
H17 H 0.0384 0.1250 -0.4367 0.043 Uiso 1 1 calc R . .
C18 C 0.05926(17) 0.15339(11) -0.27659(15) 0.0272(4) Uani 1 1 d . . .
H18 H 0.0316 0.1033 -0.2613 0.033 Uiso 1 1 calc R . .
C19 C 0.31758(15) 0.14166(10) -0.01953(14) 0.0218(3) Uani 1 1 d . . .
H19A H 0.3895 0.1400 0.0590 0.026 Uiso 1 1 calc R . .
H19B H 0.3248 0.1920 -0.0562 0.026 Uiso 1 1 calc R . .
C20 C 0.33026(15) 0.07174(10) -0.08822(14) 0.0210(3) Uani 1 1 d . . .
C21 C 0.45337(18) 0.02267(11) -0.18023(17) 0.0313(4) Uani 1 1 d . . .
H21A H 0.4533 -0.0292 -0.1437 0.038 Uiso 1 1 calc R . .
H21B H 0.5405 0.0310 -0.1752 0.038 Uiso 1 1 calc R . .
C22 C 0.3560(2) 0.02025(12) -0.30482(17) 0.0351(4) Uani 1 1 d . . .
H22A H 0.2720 0.0040 -0.3104 0.053 Uiso 1 1 calc R . .
H22B H 0.3840 -0.0182 -0.3462 0.053 Uiso 1 1 calc R . .
H22C H 0.3487 0.0733 -0.3389 0.053 Uiso 1 1 calc R . .
C23 C 0.05327(16) 0.05535(10) 0.17488(14) 0.0230(3) Uani 0.70 1 d PD A 1
H23A H 0.1118 0.0087 0.1976 0.028 Uiso 0.70 1 calc PR A 1
H23B H -0.0358 0.0358 0.1510 0.028 Uiso 0.70 1 calc PR A 1
C24 C 0.0908(3) 0.11118(14) 0.2768(2) 0.0242(5) Uani 0.70 1 d PD A 1
H24 H 0.1723 0.1396 0.2903 0.029 Uiso 0.70 1 calc PR A 1
C24' C 0.0043(6) 0.1088(3) 0.2455(5) 0.0233(11) Uani 0.30 1 d PD B 2
H24' H -0.0890 0.1207 0.1968 0.028 Uiso 0.30 1 calc PR B 2
C25 C -0.0106(3) 0.17095(17) 0.2622(2) 0.0307(6) Uani 0.70 1 d PD A 1
H25 H -0.0897 0.1524 0.2593 0.037 Uiso 0.70 1 calc PR A 1
C25' C 0.0748(7) 0.1857(4) 0.2841(5) 0.0287(12) Uani 0.30 1 d PD B 2
H25' H 0.1660 0.1852 0.3266 0.034 Uiso 0.30 1 calc PR B 2
C26 C 0.0037(18) 0.2481(4) 0.2532(16) 0.0441(12) Uani 0.70 1 d PD A 1
H26A H 0.0818 0.2682 0.2558 0.053 Uiso 0.70 1 calc PR A 1
H26B H -0.0641 0.2837 0.2440 0.053 Uiso 0.70 1 calc PR A 1
C26' C 0.013(4) 0.2552(9) 0.260(4) 0.0441(12) Uani 0.30 1 d PD B 2
H26C H -0.0784 0.2565 0.2178 0.053 Uiso 0.30 1 calc PR B 2
H26D H 0.0599 0.3035 0.2858 0.053 Uiso 0.30 1 calc PR B 2
C27 C -0.18030(16) 0.11761(11) -0.04320(15) 0.0277(4) Uani 1 1 d . . .
H27A H -0.1888 0.0838 0.0148 0.041 Uiso 1 1 calc R A .
H27B H -0.2298 0.0943 -0.1197 0.041 Uiso 1 1 calc R . .
H27C H -0.2133 0.1711 -0.0409 0.041 Uiso 1 1 calc R . .
C23' C 0.05327(16) 0.05535(10) 0.17488(14) 0.0230(3) Uani 0.30 1 d PD B 2
H23C H 0.1400 0.0348 0.2270 0.028 Uiso 0.30 1 calc PR B 2
H23D H -0.0051 0.0089 0.1450 0.028 Uiso 0.30 1 calc PR B 2

loop_
_atom_site_aniso_label
_atom_site_aniso_U_11
_atom_site_aniso_U_22
_atom_site_aniso_U_33
_atom_site_aniso_U_23
_atom_site_aniso_U_13
_atom_site_aniso_U_12
Cl1 0.0505(3) 0.0367(3) 0.0199(3) 0.0024(2) 0.0172(3) 0.0075(3)
Cl1' 0.0505(3) 0.0367(3) 0.0199(3) 0.0024(2) 0.0172(3) 0.0075(3)
O1 0.0188(5) 0.0242(6) 0.0172(5) -0.0009(4) 0.0080(4) -0.0017(4)
O4 0.0265(6) 0.0309(6) 0.0250(6) 0.0062(5) 0.0103(5) 0.0091(5)
O2 0.0306(6) 0.0232(6) 0.0310(7) -0.0002(5) 0.0192(5) -0.0013(5)
O3 0.0250(6) 0.0274(6) 0.0339(7) -0.0013(5) 0.0194(5) 0.0000(5)
N3 0.0194(6) 0.0218(6) 0.0202(7) 0.0013(5) 0.0095(5) 0.0036(5)
C2 0.0166(7) 0.0214(7) 0.0194(8) 0.0003(6) 0.0074(6) 0.0009(6)
C4 0.0253(8) 0.0197(7) 0.0196(8) -0.0013(6) 0.0105(6) 0.0033(6)
C5 0.0255(8) 0.0175(7) 0.0205(8) -0.0027(6) 0.0122(6) 0.0002(6)
C6 0.0258(8) 0.0198(7) 0.0186(8) -0.0041(6) 0.0122(6) -0.0024(6)
C7 0.0223(7) 0.0202(7) 0.0186(8) 0.0016(6) 0.0106(6) 0.0007(6)
C8 0.0221(8) 0.0249(8) 0.0210(8) 0.0008(6) 0.0086(6) 0.0015(6)
C9 0.0302(9) 0.0266(8) 0.0215(8) -0.0025(7) 0.0103(7) -0.0033(7)
C10 0.0395(10) 0.0208(8) 0.0255(9) -0.0011(6) 0.0180(7) 0.0008(7)
C11 0.0314(9) 0.0239(8) 0.0309(9) 0.0044(7) 0.0167(7) 0.0075(7)
C12 0.0223(8) 0.0251(8) 0.0228(8) 0.0014(6) 0.0092(6) 0.0029(6)
C13 0.0195(7) 0.0291(8) 0.0202(8) 0.0032(6) 0.0097(6) 0.0069(6)
C14 0.0248(8) 0.0319(9) 0.0288(9) 0.0063(7) 0.0144(7) 0.0056(7)
C15 0.0306(9) 0.0445(11) 0.0363(11) 0.0168(9) 0.0210(8) 0.0112(8)
C16 0.0348(10) 0.0612(13) 0.0256(9) 0.0147(9) 0.0197(8) 0.0188(9)
C17 0.0356(10) 0.0501(12) 0.0226(9) -0.0013(8) 0.0143(8) 0.0116(9)
C18 0.0270(8) 0.0329(9) 0.0232(9) -0.0003(7) 0.0122(7) 0.0062(7)
C19 0.0190(7) 0.0223(8) 0.0240(8) 0.0005(6) 0.0094(6) 0.0015(6)
C20 0.0193(7) 0.0238(8) 0.0205(8) 0.0056(6) 0.0095(6) 0.0047(6)
C21 0.0296(9) 0.0314(9) 0.0417(11) -0.0018(8) 0.0238(8) 0.0049(7)
C22 0.0461(11) 0.0342(10) 0.0361(11) -0.0014(8) 0.0282(9) -0.0002(8)
C23 0.0290(8) 0.0214(8) 0.0201(8) -0.0001(6) 0.0121(7) 0.0020(6)
C24 0.0291(15) 0.0265(13) 0.0187(12) 0.0000(9) 0.0122(11) -0.0002(10)
C24' 0.024(3) 0.028(3) 0.019(3) 0.003(2) 0.011(2) 0.006(2)
C25 0.0387(17) 0.0322(15) 0.0261(13) -0.0002(10) 0.0187(12) 0.0066(12)
C25' 0.027(3) 0.037(3) 0.025(3) -0.005(2) 0.015(2) -0.004(3)
C26 0.068(3) 0.0298(14) 0.043(3) -0.0006(18) 0.032(2) 0.007(2)
C26' 0.068(3) 0.0298(14) 0.043(3) -0.0006(18) 0.032(2) 0.007(2)
C27 0.0237(8) 0.0368(9) 0.0230(9) -0.0002(7) 0.0107(7) -0.0043(7)
C23' 0.0290(8) 0.0214(8) 0.0201(8) -0.0001(6) 0.0121(7) 0.0020(6)

loop_
_atom_type_symbol
_atom_type_description
_atom_type_scat_dispersion_real
_atom_type_scat_dispersion_imag
_atom_type_scat_source
C C 0.0181 0.0091 'International Tables Vol C Tables 4.2.6.8 and 6.1.1.4'
H H 0.0000 0.0000 'International Tables Vol C Tables 4.2.6.8 and 6.1.1.4'
N N 0.0311 0.0180 'International Tables Vol C Tables 4.2.6.8 and 6.1.1.4'
O O 0.0492 0.0322 'International Tables Vol C Tables 4.2.6.8 and 6.1.1.4'
Cl Cl 0.3639 0.7018 'International Tables Vol C Tables 4.2.6.8 and 6.1.1.4'

loop_
_geom_angle_atom_site_label_1
_geom_angle_atom_site_label_2
_geom_angle_atom_site_label_3
_geom_angle
C6 O1 C2 115.48(12)
C20 O3 C21 116.06(13)
C4 N3 C19 118.37(13)
C4 N3 C2 119.26(13)
C19 N3 C2 120.72(13)
O1 C2 N3 108.02(12)
O1 C2 C13 105.48(12)
N3 C2 C13 110.21(12)
O1 C2 C7 107.96(12)
N3 C2 C7 111.90(12)
C13 C2 C7 112.93(13)
O4 C4 N3 121.66(15)
O4 C4 C5 122.84(15)
N3 C4 C5 115.42(14)
C6 C5 C4 119.24(15)
C6 C5 C23 124.24(15)
C4 C5 C23 116.10(14)
C5 C6 O1 121.69(14)
C5 C6 C27 127.73(15)
O1 C6 C27 110.57(13)
C8 C7 C12 119.14(15)
C8 C7 C2 121.67(14)
C12 C7 C2 119.13(14)
C7 C8 C9 120.17(15)
C7 C8 H8 119.9
C9 C8 H8 119.9
C10 C9 C8 120.49(16)
C10 C9 H9 119.8
C8 C9 H9 119.8
C9 C10 C11 119.58(16)
C9 C10 H10 120.2
C11 C10 H10 120.2
C12 C11 C10 120.10(16)
C12 C11 H11 119.9
C10 C11 H11 119.9
C11 C12 C7 120.47(16)
C11 C12 H12 119.8
C7 C12 H12 119.8
C14 C13 C18 119.48(16)
C14 C13 C2 122.01(15)
C18 C13 C2 118.45(15)
C13 C14 C15 120.01(18)
C13 C14 H14 120.0
C15 C14 H14 120.0
C16 C15 C14 120.35(19)
C16 C15 H15 119.8
C14 C15 H15 119.8
C15 C16 C17 119.87(18)
C15 C16 H16 120.1
C17 C16 H16 120.1
C16 C17 C18 120.31(19)
C16 C17 H17 119.8
C18 C17 H17 119.8
C17 C18 C13 119.98(18)
C17 C18 H18 120.0
C13 C18 H18 120.0
N3 C19 C20 112.53(13)
N3 C19 H19A 109.1
C20 C19 H19A 109.1
N3 C19 H19B 109.1
C20 C19 H19B 109.1
H19A C19 H19B 107.8
O2 C20 O3 125.12(15)
O2 C20 C19 125.43(15)
O3 C20 C19 109.41(13)
O3 C21 C22 111.58(15)
O3 C21 H21A 109.3
C22 C21 H21A 109.3
O3 C21 H21B 109.3
C22 C21 H21B 109.3
H21A C21 H21B 108.0
C21 C22 H22A 109.5
C21 C22 H22B 109.5
H22A C22 H22B 109.5
C21 C22 H22C 109.5
H22A C22 H22C 109.5
H22B C22 H22C 109.5
C5 C23 C24 110.71(15)
C5 C23 H23A 109.5
C24 C23 H23A 109.5
C5 C23 H23B 109.5
C24 C23 H23B 109.5
H23A C23 H23B 108.1
C25 C24 C23 113.5(2)
C25 C24 Cl1 108.10(18)
C23 C24 Cl1 107.36(15)
C25 C24 H24 109.3
C23 C24 H24 109.3
Cl1 C24 H24 109.3
C25' C24' Cl1' 109.6(4)
C25' C24' H24' 108.4
Cl1' C24' H24' 108.4
C26 C25 C24 123.4(9)
C26 C25 H25 118.3
C24 C25 H25 118.3
C26' C25' C24' 121.5(19)
C26' C25' H25' 119.2
C24' C25' H25' 119.2
C25 C26 H26A 120.0
C25 C26 H26B 120.0
H26A C26 H26B 120.0
C25' C26' H26C 120.0
C25' C26' H26D 120.0
H26C C26' H26D 120.0
C6 C27 H27A 109.5
C6 C27 H27B 109.5
H27A C27 H27B 109.5
C6 C27 H27C 109.5
H27A C27 H27C 109.5
H27B C27 H27C 109.5

loop_
_geom_bond_atom_site_label_1
_geom_bond_atom_site_label_2
_geom_bond_distance
Cl1 C24 1.825(2)
Cl1' C24' 1.827(5)
O1 C6 1.3736(19)
O1 C2 1.4422(18)
O4 C4 1.230(2)
O2 C20 1.203(2)
O3 C20 1.334(2)
O3 C21 1.459(2)
N3 C4 1.372(2)
N3 C19 1.451(2)
N3 C2 1.4677(19)
C2 C13 1.527(2)
C2 C7 1.528(2)
C4 C5 1.477(2)
C5 C6 1.340(2)
C5 C23 1.507(2)
C6 C27 1.491(2)
C7 C8 1.389(2)
C7 C12 1.395(2)
C8 C9 1.393(2)
C8 H8 0.9500
C9 C10 1.380(3)
C9 H9 0.9500
C10 C11 1.391(3)
C10 H10 0.9500
C11 C12 1.386(2)
C11 H11 0.9500
C12 H12 0.9500
C13 C14 1.389(2)
C13 C18 1.396(2)
C14 C15 1.394(3)
C14 H14 0.9500
C15 C16 1.380(3)
C15 H15 0.9500
C16 C17 1.385(3)
C16 H16 0.9500
C17 C18 1.390(3)
C17 H17 0.9500
C18 H18 0.9500
C19 C20 1.517(2)
C19 H19A 0.9900
C19 H19B 0.9900
C21 C22 1.506(3)
C21 H21A 0.9900
C21 H21B 0.9900
C22 H22A 0.9800
C22 H22B 0.9800
C22 H22C 0.9800
C23 C24 1.517(3)
C23 H23A 0.9900
C23 H23B 0.9900
C24 C25 1.489(4)
C24 H24 1.0000
C24' C25' 1.489(8)
C24' H24' 1.0000
C25 C26 1.316(9)
C25 H25 0.9500
C25' C26' 1.329(17)
C25' H25' 0.9500
C26 H26A 0.9500
C26 H26B 0.9500
C26' H26C 0.9500
C26' H26D 0.9500
C27 H27A 0.9800
C27 H27B 0.9800
C27 H27C 0.9800

loop_
_geom_torsion_atom_site_label_1
_geom_torsion_atom_site_label_2
_geom_torsion_atom_site_label_3
_geom_torsion_atom_site_label_4
_geom_torsion
C6 O1 C2 N3 49.89(16)
C6 O1 C2 C13 167.73(12)
C6 O1 C2 C7 -71.28(15)
C4 N3 C2 O1 -47.46(18)
C19 N3 C2 O1 147.43(13)
C4 N3 C2 C13 -162.22(14)
C19 N3 C2 C13 32.67(19)
C4 N3 C2 C7 71.23(18)
C19 N3 C2 C7 -93.87(16)
C19 N3 C4 O4 1.5(2)
C2 N3 C4 O4 -163.94(15)
C19 N3 C4 C5 -175.15(13)
C2 N3 C4 C5 19.4(2)
O4 C4 C5 C6 -168.22(16)
N3 C4 C5 C6 8.4(2)
O4 C4 C5 C23 4.7(2)
N3 C4 C5 C23 -178.68(13)
C4 C5 C6 O1 -4.8(2)
C23 C5 C6 O1 -177.14(14)
C4 C5 C6 C27 173.80(16)
C23 C5 C6 C27 1.5(3)
C2 O1 C6 C5 -26.4(2)
C2 O1 C6 C27 154.72(13)
O1 C2 C7 C8 141.48(15)
N3 C2 C7 C8 22.8(2)
C13 C2 C7 C8 -102.29(17)
O1 C2 C7 C12 -41.32(19)
N3 C2 C7 C12 -160.05(14)
C13 C2 C7 C12 74.91(18)
C12 C7 C8 C9 0.2(2)
C2 C7 C8 C9 177.44(15)
C7 C8 C9 C10 1.4(3)
C8 C9 C10 C11 -1.5(3)
C9 C10 C11 C12 0.1(3)
C10 C11 C12 C7 1.6(3)
C8 C7 C12 C11 -1.7(2)
C2 C7 C12 C11 -178.96(15)
O1 C2 C13 C14 136.11(15)
N3 C2 C13 C14 -107.54(17)
C7 C2 C13 C14 18.4(2)
O1 C2 C13 C18 -46.59(18)
N3 C2 C13 C18 69.77(18)
C7 C2 C13 C18 -164.28(14)
C18 C13 C14 C15 -0.2(2)
C2 C13 C14 C15 177.04(15)
C13 C14 C15 C16 0.6(3)
C14 C15 C16 C17 -0.1(3)
C15 C16 C17 C18 -0.7(3)
C16 C17 C18 C13 1.1(3)
C14 C13 C18 C17 -0.6(2)
C2 C13 C18 C17 -177.97(15)
C4 N3 C19 C20 89.49(17)
C2 N3 C19 C20 -105.27(16)
C21 O3 C20 O2 -0.5(2)
C21 O3 C20 C19 177.20(13)
N3 C19 C20 O2 -18.6(2)
N3 C19 C20 O3 163.71(13)
C20 O3 C21 C22 77.83(19)
C6 C5 C23 C24 -104.3(2)
C4 C5 C23 C24 83.2(2)
C5 C23 C24 C25 74.9(2)
C5 C23 C24 Cl1 -165.74(14)
C23 C24 C25 C26 -113.7(10)
Cl1 C24 C25 C26 127.3(10)
Cl1' C24' C25' C26' -113(2)
